data_4072771
loop_
_publ_author_name
'Gross, Christopher L.'
'Girolami, Gregory S.'

_publ_section_title
;
 Synthesis and NMR Studies of [(C5Me5)Os(L)H2(H2)+] Complexes. Evidence of
 the Adoption of Different Structures by a Dihydrogen Complex in Solution
 and the Solid State
;
_journal_issue 7
_journal_name_full Organometallics
_journal_page_first 1658
_journal_paper_doi 10.1021/om061017e
_journal_volume 26
_journal_year 2007
_chemical_formula_sum 'C28 H52 B F4 Os P'
_chemical_formula_weight 696.68
_chemical_name_common '[Cp*Os(PCy3)H4][BF4]'
_space_group_IT_number 2
_symmetry_cell_setting triclinic
_symmetry_space_group_name_Hall '-P 1'
_symmetry_space_group_name_H-M 'P -1'
_atom_sites_solution_hydrogens geom
_atom_sites_solution_primary direct
_atom_sites_solution_secondary difmap
_audit_creation_method SHELXL-97
_cell_angle_alpha 94.1140(10)
_cell_angle_beta 90.0340(10)
_cell_angle_gamma 101.3690(10)
_cell_formula_units_Z 2
_cell_length_a 8.9295(2)
_cell_length_b 9.71790(10)
_cell_length_c 17.18190(10)
_cell_measurement_temperature 199(2)
_cell_volume 1457.79(4)
_computing_structure_refinement 'SHELXL-97 (Sheldrick, 1997)'
_computing_structure_solution 'SHELXS-97 (Sheldrick, 1990)'
_diffrn_ambient_temperature 199(2)
_diffrn_measured_fraction_theta_full 0.917
_diffrn_measured_fraction_theta_max 0.917
_diffrn_radiation_monochromator graphite
_diffrn_radiation_source 'fine-focus sealed tube'
_diffrn_radiation_type MoK\a
_diffrn_radiation_wavelength 0.71073
_diffrn_reflns_av_R_equivalents 0.0325
_diffrn_reflns_av_sigmaI/netI 0.0432
_diffrn_reflns_limit_h_max 11
_diffrn_reflns_limit_h_min -11
_diffrn_reflns_limit_k_max 12
_diffrn_reflns_limit_k_min -12
_diffrn_reflns_limit_l_max 13
_diffrn_reflns_limit_l_min -22
_diffrn_reflns_number 9506
_diffrn_reflns_theta_full 28.28
_diffrn_reflns_theta_max 28.28
_diffrn_reflns_theta_min 2.14
_exptl_absorpt_coefficient_mu 4.469
_exptl_absorpt_correction_T_max 0.844
_exptl_absorpt_correction_T_min 0.529
_exptl_absorpt_correction_type integration
_exptl_crystal_density_diffrn 1.587
_exptl_crystal_density_method 'not measured'
_exptl_crystal_F_000 704
_exptl_crystal_size_max 0.3
_exptl_crystal_size_mid 0.1
_exptl_crystal_size_min 0.04
_refine_diff_density_max 1.434
_refine_diff_density_min -1.408
_refine_diff_density_rms 0.140
_refine_ls_extinction_coef 0.0025(2)
_refine_ls_extinction_expression Fc^*^=kFc[1+0.001xFc^2^\l^3^/sin(2\q)]^-1/4^
_refine_ls_extinction_method SHELXL
_refine_ls_goodness_of_fit_ref 1.081
_refine_ls_hydrogen_treatment mixed
_refine_ls_matrix_type full
_refine_ls_number_parameters 335
_refine_ls_number_reflns 6629
_refine_ls_number_restraints 0
_refine_ls_restrained_S_all 1.081
_refine_ls_R_factor_all 0.0411
_refine_ls_R_factor_gt 0.0330
_refine_ls_shift/su_max 0.004
_refine_ls_shift/su_mean 0.000
_refine_ls_structure_factor_coef Fsqd
_refine_ls_weighting_details 'calc w=1/[\s^2^(Fo^2^)+(0.0000P)^2^+7.0947P] where P=(Fo^2^+2Fc^2^)/3'
_refine_ls_weighting_scheme calc
_refine_ls_wR_factor_gt 0.0702
_refine_ls_wR_factor_ref 0.0752
_reflns_number_gt 5953
_reflns_number_total 6629
_reflns_threshold_expression >2sigma(I)
_cod_data_source_file om061017esi20061105_085320.cif
_cod_data_source_block osface
_cod_depositor_comments
;
 Removing duplicate rows from the ATOM_TYPE loop.

 Antanas Vaitkus,
 2018-08-10

The following automatic conversions were performed:

'_symmetry_cell_setting' value 'Triclinic' changed to 'triclinic'
according to /home/saulius/struct/CIF-dictionaries/cif_core.dic
dictionary named 'cif_core.dic' version 2.4.1 from
2010-06-29.

'_exptl_absorpt_correction_type' value 'Integration'
changed to 'integration' according to
/home/saulius/struct/CIF-dictionaries/cif_core.dic dictionary named
'cif_core.dic' version 2.4.1 from 2010-06-29.

Automatic conversion script
Id: cif_fix_values 1715 2011-07-08 13:25:40Z adriana 
;
_cod_original_sg_symbol_H-M P-1
_cod_database_code 4072771

loop_
_symmetry_equiv_pos_as_xyz
'x, y, z'
'-x, -y, -z'

loop_
_atom_site_label
_atom_site_type_symbol
_atom_site_fract_x
_atom_site_fract_y
_atom_site_fract_z
_atom_site_U_iso_or_equiv
_atom_site_adp_type
_atom_site_occupancy
_atom_site_symmetry_multiplicity
_atom_site_calc_flag
_atom_site_refinement_flags
Os Os 0.22259(2) 0.241117(19) 0.197795(10) 0.01913(7) Uani 1 1 d .
H1 H 0.304(6) 0.399(6) 0.222(3) 0.033(8) Uiso 1 1 d .
H2 H 0.146(6) 0.121(6) 0.252(3) 0.033(8) Uiso 1 1 d .
H3 H 0.347(6) 0.182(6) 0.240(3) 0.033(8) Uiso 1 1 d .
H4 H 0.388(6) 0.295(6) 0.226(3) 0.033(8) Uiso 1 1 d .
C1 C 0.0493(5) 0.2380(5) 0.0980(3) 0.0244(9) Uani 1 1 d .
C2 C 0.0777(6) 0.0988(5) 0.1022(2) 0.0248(10) Uani 1 1 d .
C3 C 0.2379(6) 0.1028(5) 0.0887(3) 0.0284(10) Uani 1 1 d .
C4 C 0.3078(6) 0.2451(6) 0.0744(3) 0.0282(10) Uani 1 1 d .
C5 C 0.1909(6) 0.3276(5) 0.0810(3) 0.0269(10) Uani 1 1 d .
C6 C -0.1038(6) 0.2796(6) 0.0989(3) 0.0378(13) Uani 1 1 d .
H6A H -0.1400 0.2809 0.0451 0.057 Uiso 1 1 calc R
H6B H -0.0948 0.3734 0.1256 0.057 Uiso 1 1 calc R
H6C H -0.1766 0.2115 0.1264 0.057 Uiso 1 1 calc R
C8 C 0.3148(8) -0.0214(7) 0.0813(4) 0.0490(16) Uani 1 1 d .
H8A H 0.4217 0.0079 0.0986 0.073 Uiso 1 1 calc R
H8B H 0.3106 -0.0589 0.0267 0.073 Uiso 1 1 calc R
H8C H 0.2623 -0.0944 0.1138 0.073 Uiso 1 1 calc R
C7 C -0.0402(7) -0.0340(6) 0.1068(3) 0.0390(13) Uani 1 1 d .
H7A H -0.0028 -0.0959 0.1415 0.059 Uiso 1 1 calc R
H7B H -0.0596 -0.0820 0.0546 0.059 Uiso 1 1 calc R
H7C H -0.1352 -0.0105 0.1274 0.059 Uiso 1 1 calc R
C9 C 0.4684(7) 0.2964(7) 0.0496(4) 0.0463(15) Uani 1 1 d .
H9A H 0.4725 0.2905 -0.0075 0.070 Uiso 1 1 calc R
H9B H 0.5348 0.2379 0.0701 0.070 Uiso 1 1 calc R
H9C H 0.5033 0.3944 0.0699 0.070 Uiso 1 1 calc R
C10 C 0.2107(7) 0.4767(6) 0.0593(3) 0.0390(13) Uani 1 1 d .
H10A H 0.2114 0.4784 0.0023 0.058 Uiso 1 1 calc R
H10B H 0.3075 0.5312 0.0812 0.058 Uiso 1 1 calc R
H10C H 0.1260 0.5180 0.0802 0.058 Uiso 1 1 calc R
P P 0.11849(12) 0.33052(11) 0.31287(6) 0.0154(2) Uani 1 1 d .
C11 C 0.1601(5) 0.5249(4) 0.3289(3) 0.0194(8) Uani 1 1 d .
H11 H 0.1145 0.5485 0.3801 0.023 Uiso 1 1 calc R
C12 C 0.3329(5) 0.5861(5) 0.3360(3) 0.0250(10) Uani 1 1 d .
H12A H 0.3774 0.5432 0.3787 0.030 Uiso 1 1 calc R
H12B H 0.3830 0.5622 0.2869 0.030 Uiso 1 1 calc R
C13 C 0.3642(6) 0.7465(5) 0.3526(3) 0.0345(12) Uani 1 1 d .
H13A H 0.3222 0.7703 0.4040 0.041 Uiso 1 1 calc R
H13B H 0.4758 0.7832 0.3545 0.041 Uiso 1 1 calc R
C14 C 0.2918(6) 0.8155(5) 0.2898(4) 0.0367(12) Uani 1 1 d .
H14A H 0.3391 0.7976 0.2389 0.044 Uiso 1 1 calc R
H14B H 0.3103 0.9185 0.3023 0.044 Uiso 1 1 calc R
C15 C 0.1204(6) 0.7570(5) 0.2842(4) 0.0351(12) Uani 1 1 d .
H15A H 0.0753 0.8012 0.2421 0.042 Uiso 1 1 calc R
H15B H 0.0725 0.7813 0.3339 0.042 Uiso 1 1 calc R
C16 C 0.0858(6) 0.5967(5) 0.2671(3) 0.0265(10) Uani 1 1 d .
H16A H -0.0261 0.5617 0.2665 0.032 Uiso 1 1 calc R
H16B H 0.1248 0.5727 0.2150 0.032 Uiso 1 1 calc R
C21 C -0.0926(5) 0.2830(4) 0.3143(2) 0.0175(8) Uani 1 1 d .
H21 H -0.1286 0.3358 0.2725 0.021 Uiso 1 1 calc R
C22 C -0.1597(5) 0.1266(5) 0.2915(3) 0.0218(9) Uani 1 1 d .
H22A H -0.1146 0.0977 0.2419 0.026 Uiso 1 1 calc R
H22B H -0.1324 0.0684 0.3323 0.026 Uiso 1 1 calc R
C23 C -0.3340(5) 0.1003(5) 0.2821(3) 0.0249(9) Uani 1 1 d .
H23A H -0.3613 0.1517 0.2382 0.030 Uiso 1 1 calc R
H23B H -0.3740 -0.0014 0.2697 0.030 Uiso 1 1 calc R
C24 C -0.4069(5) 0.1491(5) 0.3566(3) 0.0246(9) Uani 1 1 d .
H24A H -0.5188 0.1356 0.3484 0.030 Uiso 1 1 calc R
H24B H -0.3879 0.0913 0.3993 0.030 Uiso 1 1 calc R
C25 C -0.3420(5) 0.3035(5) 0.3797(3) 0.0262(10) Uani 1 1 d .
H25A H -0.3877 0.3315 0.4294 0.031 Uiso 1 1 calc R
H25B H -0.3694 0.3620 0.3392 0.031 Uiso 1 1 calc R
C26 C -0.1672(5) 0.3302(5) 0.3894(3) 0.0242(9) Uani 1 1 d .
H26A H -0.1276 0.4318 0.4025 0.029 Uiso 1 1 calc R
H26B H -0.1400 0.2780 0.4330 0.029 Uiso 1 1 calc R
C31 C 0.2014(5) 0.2742(4) 0.4025(2) 0.0171(8) Uani 1 1 d .
H31 H 0.3134 0.2848 0.3930 0.020 Uiso 1 1 calc R
C32 C 0.1877(5) 0.3637(5) 0.4797(2) 0.0211(9) Uani 1 1 d .
H32A H 0.2286 0.4642 0.4724 0.025 Uiso 1 1 calc R
H32B H 0.0788 0.3537 0.4938 0.025 Uiso 1 1 calc R
C33 C 0.2764(6) 0.3163(5) 0.5459(3) 0.0269(10) Uani 1 1 d .
H33A H 0.3865 0.3334 0.5336 0.032 Uiso 1 1 calc R
H33B H 0.2637 0.3726 0.5949 0.032 Uiso 1 1 calc R
C34 C 0.2205(5) 0.1604(5) 0.5575(3) 0.0245(9) Uani 1 1 d .
H34A H 0.2828 0.1320 0.5990 0.029 Uiso 1 1 calc R
H34B H 0.1130 0.1446 0.5747 0.029 Uiso 1 1 calc R
C35 C 0.2316(6) 0.0703(5) 0.4824(3) 0.0243(9) Uani 1 1 d .
H35A H 0.1888 -0.0296 0.4905 0.029 Uiso 1 1 calc R
H35B H 0.3403 0.0779 0.4683 0.029 Uiso 1 1 calc R
C36 C 0.1441(5) 0.1176(4) 0.4153(2) 0.0209(9) Uani 1 1 d .
H36A H 0.0339 0.1014 0.4274 0.025 Uiso 1 1 calc R
H36B H 0.1567 0.0601 0.3667 0.025 Uiso 1 1 calc R
B B 0.3096(8) 0.3653(8) 0.8136(4) 0.0423(15) Uani 1 1 d .
F1 F 0.1954(5) 0.3610(5) 0.8670(2) 0.0717(13) Uani 1 1 d .
F2 F 0.2643(6) 0.2596(6) 0.7558(3) 0.0880(16) Uani 1 1 d .
F3 F 0.4452(6) 0.3551(6) 0.8466(3) 0.0928(17) Uani 1 1 d .
F4 F 0.3292(6) 0.4931(6) 0.7810(4) 0.0988(18) Uani 1 1 d .

loop_
_atom_site_aniso_label
_atom_site_aniso_U_11
_atom_site_aniso_U_22
_atom_site_aniso_U_33
_atom_site_aniso_U_23
_atom_site_aniso_U_13
_atom_site_aniso_U_12
Os 0.01968(10) 0.02427(10) 0.01373(9) 0.00054(6) 0.00146(6) 0.00533(6)
C1 0.026(2) 0.031(2) 0.016(2) 0.0029(17) -0.0008(17) 0.0045(19)
C2 0.034(3) 0.030(2) 0.0096(19) -0.0014(17) -0.0052(17) 0.005(2)
C3 0.042(3) 0.031(3) 0.014(2) -0.0029(18) -0.0019(19) 0.014(2)
C4 0.031(3) 0.042(3) 0.012(2) 0.0021(18) 0.0069(18) 0.009(2)
C5 0.032(3) 0.034(3) 0.014(2) 0.0057(18) 0.0038(18) 0.002(2)
C6 0.028(3) 0.055(4) 0.032(3) 0.010(2) -0.008(2) 0.010(2)
C8 0.070(4) 0.048(4) 0.038(3) -0.003(3) 0.009(3) 0.036(3)
C7 0.050(3) 0.034(3) 0.026(3) 0.001(2) -0.006(2) -0.009(2)
C9 0.037(3) 0.067(4) 0.035(3) 0.004(3) 0.013(2) 0.010(3)
C10 0.055(4) 0.032(3) 0.029(3) 0.013(2) 0.005(2) 0.003(3)
P 0.0156(5) 0.0160(5) 0.0146(5) 0.0014(4) 0.0015(4) 0.0033(4)
C11 0.020(2) 0.018(2) 0.019(2) 0.0012(16) 0.0021(16) 0.0020(16)
C12 0.020(2) 0.018(2) 0.036(3) 0.0047(18) -0.0024(19) 0.0023(17)
C13 0.033(3) 0.018(2) 0.049(3) 0.000(2) -0.010(2) -0.002(2)
C14 0.032(3) 0.020(2) 0.057(4) 0.010(2) 0.000(3) 0.002(2)
C15 0.031(3) 0.022(2) 0.053(3) 0.010(2) -0.007(2) 0.005(2)
C16 0.030(3) 0.024(2) 0.026(2) 0.0016(18) -0.0082(19) 0.0067(19)
C21 0.019(2) 0.0152(19) 0.018(2) -0.0008(15) 0.0032(16) 0.0033(16)
C22 0.019(2) 0.020(2) 0.025(2) -0.0037(17) 0.0020(17) 0.0026(17)
C23 0.023(2) 0.020(2) 0.028(2) -0.0024(18) 0.0001(18) -0.0016(18)
C24 0.015(2) 0.030(2) 0.029(2) 0.0045(19) 0.0037(17) 0.0018(18)
C25 0.022(2) 0.028(2) 0.028(2) -0.0009(19) 0.0074(19) 0.0061(19)
C26 0.018(2) 0.030(2) 0.024(2) -0.0058(18) 0.0042(17) 0.0052(18)
C31 0.0158(19) 0.018(2) 0.018(2) -0.0001(15) 0.0010(15) 0.0045(16)
C32 0.029(2) 0.021(2) 0.015(2) -0.0004(16) -0.0033(17) 0.0095(18)
C33 0.036(3) 0.029(2) 0.015(2) 0.0012(17) -0.0051(19) 0.004(2)
C34 0.026(2) 0.030(2) 0.017(2) 0.0074(18) -0.0010(17) 0.0046(19)
C35 0.031(2) 0.023(2) 0.021(2) 0.0043(17) 0.0027(18) 0.0080(19)
C36 0.030(2) 0.017(2) 0.016(2) 0.0013(15) -0.0007(17) 0.0030(17)
B 0.041(4) 0.054(4) 0.029(3) 0.004(3) 0.009(3) 0.002(3)
F1 0.084(3) 0.071(3) 0.054(3) -0.003(2) 0.030(2) 0.003(2)
F2 0.080(3) 0.114(4) 0.063(3) -0.044(3) -0.008(2) 0.020(3)
F3 0.069(3) 0.133(5) 0.080(4) 0.009(3) -0.030(3) 0.030(3)
F4 0.084(4) 0.096(4) 0.121(5) 0.065(4) 0.011(3) 0.009(3)

loop_
_atom_type_symbol
_atom_type_description
_atom_type_scat_dispersion_real
_atom_type_scat_dispersion_imag
_atom_type_scat_source
C C 0.0033 0.0016 'International Tables Vol C Tables 4.2.6.8 and 6.1.1.4'
H H 0.0000 0.0000 'International Tables Vol C Tables 4.2.6.8 and 6.1.1.4'
B B 0.0013 0.0007 'International Tables Vol C Tables 4.2.6.8 and 6.1.1.4'
F F 0.0171 0.0103 'International Tables Vol C Tables 4.2.6.8 and 6.1.1.4'
P P 0.1023 0.0942 'International Tables Vol C Tables 4.2.6.8 and 6.1.1.4'
Os Os -1.2165 7.6030 'International Tables Vol C Tables 4.2.6.8 and 6.1.1.4'

loop_
_geom_angle_atom_site_label_1
_geom_angle_atom_site_label_2
_geom_angle_atom_site_label_3
_geom_angle
H4 Os H3 43(2)
H4 Os H2 108(3)
H3 Os H2 69(3)
H4 Os H1 52(3)
H3 Os H1 92(3)
H2 Os H1 129(3)
H4 Os C3 106(2)
H3 Os C3 92(2)
H2 Os C3 98(2)
H1 Os C3 131(2)
H4 Os C4 88(2)
H3 Os C4 102(2)
H2 Os C4 135(2)
H1 Os C4 95(2)
C3 Os C4 37.30(18)
H4 Os C5 109(2)
H3 Os C5 138(2)
H2 Os C5 142(2)
H1 Os C5 84(2)
C3 Os C5 61.73(18)
C4 Os C5 37.03(18)
H4 Os C2 143(2)
H3 Os C2 118(2)
H2 Os C2 83(2)
H1 Os C2 144(2)
C3 Os C2 37.04(18)
C4 Os C2 61.61(18)
C5 Os C2 60.81(17)
H4 Os C1 145(2)
H3 Os C1 153(2)
H2 Os C1 106(2)
H1 Os C1 110(2)
C3 Os C1 61.61(18)
C4 Os C1 61.58(17)
C5 Os C1 36.44(16)
C2 Os C1 36.31(17)
H4 Os P 93(2)
H3 Os P 95(2)
H2 Os P 67(2)
H1 Os P 68(2)
C3 Os P 158.96(14)
C4 Os P 155.78(14)
C5 Os P 121.01(13)
C2 Os P 123.33(12)
C1 Os P 107.12(12)
H4 H3 Os 67(4)
H3 H4 Os 70(4)
C5 C1 C2 107.5(4)
C5 C1 C6 125.3(5)
C2 C1 C6 126.5(5)
C5 C1 Os 70.5(3)
C2 C1 Os 71.4(3)
C6 C1 Os 130.5(3)
C1 C2 C3 108.4(4)
C1 C2 C7 126.6(5)
C3 C2 C7 124.4(5)
C1 C2 Os 72.3(3)
C3 C2 Os 69.8(3)
C7 C2 Os 130.9(3)
C4 C3 C2 107.8(4)
C4 C3 C8 125.6(5)
C2 C3 C8 126.3(5)
C4 C3 Os 71.6(3)
C2 C3 Os 73.2(3)
C8 C3 Os 126.3(4)
C5 C4 C3 107.3(4)
C5 C4 C9 125.6(5)
C3 C4 C9 126.8(5)
C5 C4 Os 72.1(2)
C3 C4 Os 71.1(3)
C9 C4 Os 126.6(4)
C1 C5 C4 109.0(4)
C1 C5 C10 125.9(5)
C4 C5 C10 124.3(5)
C1 C5 Os 73.1(3)
C4 C5 Os 70.9(3)
C10 C5 Os 130.3(4)
C21 P C11 103.91(19)
C21 P C31 110.02(19)
C11 P C31 102.82(19)
C21 P Os 112.90(13)
C11 P Os 114.79(14)
C31 P Os 111.69(13)
C16 C11 C12 110.6(4)
C16 C11 P 113.0(3)
C12 C11 P 112.3(3)
C13 C12 C11 111.3(4)
C14 C13 C12 110.8(4)
C13 C14 C15 110.3(4)
C14 C15 C16 111.6(4)
C11 C16 C15 110.9(4)
C26 C21 C22 109.6(3)
C26 C21 P 115.6(3)
C22 C21 P 114.7(3)
C23 C22 C21 111.4(4)
C24 C23 C22 110.7(4)
C25 C24 C23 111.0(4)
C24 C25 C26 111.1(4)
C21 C26 C25 110.9(4)
C36 C31 C32 109.2(3)
C36 C31 P 113.3(3)
C32 C31 P 116.4(3)
C33 C32 C31 110.6(4)
C34 C33 C32 111.3(4)
C35 C34 C33 111.0(4)
C34 C35 C36 110.8(4)
C35 C36 C31 111.7(4)
F3 B F1 112.5(6)
F3 B F2 111.3(6)
F1 B F2 108.6(6)
F3 B F4 107.9(6)
F1 B F4 107.8(6)
F2 B F4 108.7(6)

loop_
_geom_bond_atom_site_label_1
_geom_bond_atom_site_label_2
_geom_bond_distance
Os H4 1.53(6)
Os H3 1.56(6)
Os H2 1.59(5)
Os H1 1.59(5)
Os C3 2.247(4)
Os C4 2.254(4)
Os C5 2.269(4)
Os C2 2.291(4)
Os C1 2.303(5)
Os P 2.3669(10)
H3 H4 1.13(7)
C1 C5 1.430(6)
C1 C2 1.432(7)
C1 C6 1.500(7)
C2 C3 1.442(7)
C2 C7 1.503(7)
C3 C4 1.439(7)
C3 C8 1.500(7)
C4 C5 1.436(7)
C4 C9 1.495(7)
C5 C10 1.499(7)
P C21 1.851(4)
P C11 1.852(4)
P C31 1.871(4)
C11 C16 1.530(6)
C11 C12 1.542(6)
C12 C13 1.533(6)
C13 C14 1.518(7)
C14 C15 1.524(7)
C15 C16 1.534(7)
C21 C26 1.535(6)
C21 C22 1.542(6)
C22 C23 1.533(6)
C23 C24 1.524(6)
C24 C25 1.522(6)
C25 C26 1.538(6)
C31 C36 1.538(6)
C31 C32 1.552(6)
C32 C33 1.532(6)
C33 C34 1.526(6)
C34 C35 1.522(6)
C35 C36 1.538(6)
B F3 1.361(8)
B F1 1.368(7)
B F2 1.376(8)
B F4 1.379(9)
